data_1504758
loop_
_publ_author_name
'Cullen, Steven C.'
'Rovis, Tomislav'

_publ_section_title
;
 Catalytic asymmetric stetter reaction onto vinylphosphine oxides and
 vinylphosphonates.
;
_journal_issue 14
_journal_name_full 'Organic letters'
_journal_page_first 3141
_journal_page_last 3144
_journal_paper_doi 10.1021/ol801047k
_journal_volume 10
_journal_year 2008
_chemical_formula_moiety 'C22 H18 Br O3 P'
_chemical_formula_sum 'C22 H18 Br O3 P'
_chemical_formula_weight 441.24
_chemical_name_systematic
;

 ?

;
_space_group_IT_number 14
_symmetry_cell_setting monoclinic
_symmetry_space_group_name_Hall '-P 2yn'
_symmetry_space_group_name_H-M 'P 1 21/n 1'
_atom_sites_solution_hydrogens geom
_atom_sites_solution_primary direct
_atom_sites_solution_secondary difmap
_audit_creation_method 'Bruker SHELXTL'
_cell_angle_alpha 90.00
_cell_angle_beta 101.211(6)
_cell_angle_gamma 90.00
_cell_formula_units_Z 4
_cell_length_a 11.9407(12)
_cell_length_b 6.2424(6)
_cell_length_c 26.774(3)
_cell_measurement_reflns_used 9984
_cell_measurement_temperature 296(2)
_cell_measurement_theta_max 25.50
_cell_measurement_theta_min 2.62
_cell_volume 1957.6(4)
_computing_cell_refinement 'Bruker SMART'
_computing_data_collection 'Bruker SMART'
_computing_data_reduction 'Bruker SAINT'
_computing_molecular_graphics 'Bruker SHELXTL'
_computing_publication_material 'Bruker SHELXTL'
_computing_structure_refinement 'Bruker SHELXTL'
_computing_structure_solution 'Bruker SHELXTL'
_diffrn_ambient_temperature 296(2)
_diffrn_measured_fraction_theta_full 0.999
_diffrn_measured_fraction_theta_max 0.999
_diffrn_measurement_device_type 'CCD area detector'
_diffrn_measurement_method 'phi and omega scans'
_diffrn_radiation_monochromator graphite
_diffrn_radiation_source 'fine-focus sealed tube'
_diffrn_radiation_type MoK\a
_diffrn_radiation_wavelength 0.71073
_diffrn_reflns_av_R_equivalents 0.0473
_diffrn_reflns_av_sigmaI/netI 0.0381
_diffrn_reflns_limit_h_max 12
_diffrn_reflns_limit_h_min -14
_diffrn_reflns_limit_k_max 7
_diffrn_reflns_limit_k_min -7
_diffrn_reflns_limit_l_max 31
_diffrn_reflns_limit_l_min -31
_diffrn_reflns_number 27374
_diffrn_reflns_theta_full 24.73
_diffrn_reflns_theta_max 24.73
_diffrn_reflns_theta_min 1.76
_exptl_absorpt_coefficient_mu 2.201
_exptl_absorpt_correction_T_max 0.8630
_exptl_absorpt_correction_T_min 0.2059
_exptl_absorpt_correction_type multi-scan
_exptl_absorpt_process_details 'SADABS, Sheldrick, 1997'
_exptl_crystal_colour rod
_exptl_crystal_density_diffrn 1.497
_exptl_crystal_density_meas ?
_exptl_crystal_density_method 'not measured'
_exptl_crystal_description colourless
_exptl_crystal_F_000 896
_exptl_crystal_size_max 1.05
_exptl_crystal_size_mid 0.08
_exptl_crystal_size_min 0.07
_refine_diff_density_max 0.432
_refine_diff_density_min -0.423
_refine_diff_density_rms 0.053
_refine_ls_extinction_method none
_refine_ls_goodness_of_fit_ref 1.067
_refine_ls_hydrogen_treatment constr
_refine_ls_matrix_type full
_refine_ls_number_parameters 244
_refine_ls_number_reflns 3346
_refine_ls_number_restraints 0
_refine_ls_restrained_S_all 1.067
_refine_ls_R_factor_all 0.0735
_refine_ls_R_factor_gt 0.0378
_refine_ls_shift/su_max 0.001
_refine_ls_shift/su_mean 0.000
_refine_ls_structure_factor_coef Fsqd
_refine_ls_weighting_details 'calc w=1/[\s^2^(Fo^2^)+(0.0349P)^2^+1.4060P] where P=(Fo^2^+2Fc^2^)/3'
_refine_ls_weighting_scheme calc
_refine_ls_wR_factor_gt 0.0810
_refine_ls_wR_factor_ref 0.0931
_reflns_number_gt 2252
_reflns_number_total 3346
_reflns_threshold_expression >2sigma(I)
_cod_data_source_file ol801047k-file004.cif
_cod_data_source_block rovis32
_cod_depositor_comments
;
The following automatic conversions were performed:

'_symmetry_cell_setting' value 'Monoclinic' changed to 'monoclinic'
according to /home/saulius/struct/CIF-dictionaries/cif_core.dic
dictionary named 'cif_core.dic' version 2.4.1 from 2010-06-29.

Automatic conversion script
Id: cif_fix_values 1715 2011-07-08 13:25:40Z adriana 

The following automatic conversions were performed:

'_exptl_crystal_density_meas' value 'not measured' was changed to '?'
- the value is perceived as not measured.

Automatic conversion script
Id: cif_fix_values 3008 2015-01-20 13:52:24Z robertas 
;
_cod_original_cell_volume 1957.6(3)
_cod_original_sg_symbol_H-M P2(1)/n
_cod_database_code 1504758

loop_
_symmetry_equiv_pos_as_xyz
'x, y, z'
'-x+1/2, y+1/2, -z+1/2'
'-x, -y, -z'
'x-1/2, -y-1/2, z-1/2'

loop_
_atom_site_label
_atom_site_type_symbol
_atom_site_fract_x
_atom_site_fract_y
_atom_site_fract_z
_atom_site_U_iso_or_equiv
_atom_site_adp_type
_atom_site_occupancy
_atom_site_symmetry_multiplicity
_atom_site_calc_flag
_atom_site_refinement_flags
C1 C 0.7183(3) 0.1879(5) 0.39282(12) 0.0405(8) Uani 1 1 d .
C2 C 0.6788(3) -0.0187(6) 0.38576(13) 0.0504(9) Uani 1 1 d .
H2 H 0.7171 -0.1162 0.3688 0.061 Uiso 1 1 calc R
C3 C 0.5827(3) -0.0841(7) 0.40345(14) 0.0597(10) Uani 1 1 d .
H3 H 0.5557 -0.2234 0.3978 0.072 Uiso 1 1 calc R
C4 C 0.5278(3) 0.0584(8) 0.42946(15) 0.0665(12) Uani 1 1 d .
H4 H 0.4636 0.0148 0.4417 0.080 Uiso 1 1 calc R
C5 C 0.5665(3) 0.2638(8) 0.43755(16) 0.0722(12) Uani 1 1 d .
H5 H 0.5293 0.3586 0.4556 0.087 Uiso 1 1 calc R
C6 C 0.6610(3) 0.3312(6) 0.41901(15) 0.0595(10) Uani 1 1 d .
H6 H 0.6864 0.4718 0.4240 0.071 Uiso 1 1 calc R
C7 C 0.9663(3) 0.1810(6) 0.41321(12) 0.0408(8) Uani 1 1 d .
C8 C 1.0043(3) -0.0268(6) 0.40974(15) 0.0568(10) Uani 1 1 d .
H8 H 0.9635 -0.1198 0.3858 0.068 Uiso 1 1 calc R
C9 C 1.1026(4) -0.0972(7) 0.44169(16) 0.0640(11) Uani 1 1 d .
H9 H 1.1288 -0.2361 0.4388 0.077 Uiso 1 1 calc R
C10 C 1.1615(4) 0.0398(9) 0.47779(16) 0.0701(12) Uani 1 1 d .
H10 H 1.2273 -0.0071 0.4995 0.084 Uiso 1 1 calc R
C11 C 1.1239(4) 0.2421(9) 0.48174(15) 0.0756(13) Uani 1 1 d .
H11 H 1.1639 0.3331 0.5064 0.091 Uiso 1 1 calc R
C12 C 1.0271(3) 0.3151(7) 0.44963(14) 0.0571(10) Uani 1 1 d .
H12 H 1.0026 0.4552 0.4525 0.069 Uiso 1 1 calc R
C13 C 0.8418(3) 0.1772(5) 0.30964(12) 0.0401(8) Uani 1 1 d .
H13A H 0.8331 0.0232 0.3118 0.048 Uiso 1 1 calc R
H13B H 0.7763 0.2315 0.2857 0.048 Uiso 1 1 calc R
C14 C 0.9500(3) 0.2252(5) 0.28912(12) 0.0391(8) Uani 1 1 d .
H14 H 1.0156 0.1998 0.3167 0.047 Uiso 1 1 calc R
C15 C 0.9634(3) 0.0839(6) 0.24502(12) 0.0395(8) Uani 1 1 d .
C16 C 1.0518(3) 0.1592(5) 0.21715(12) 0.0366(8) Uani 1 1 d .
C17 C 1.0934(3) 0.0221(6) 0.18363(12) 0.0442(8) Uani 1 1 d .
H17 H 1.0618 -0.1133 0.1766 0.053 Uiso 1 1 calc R
C18 C 1.1812(3) 0.0897(6) 0.16125(13) 0.0496(9) Uani 1 1 d .
C19 C 1.2286(3) 0.2914(6) 0.17116(14) 0.0549(10) Uani 1 1 d .
H19 H 1.2882 0.3347 0.1557 0.066 Uiso 1 1 calc R
C20 C 1.1879(3) 0.4273(6) 0.20362(14) 0.0530(9) Uani 1 1 d .
H20 H 1.2195 0.5631 0.2101 0.064 Uiso 1 1 calc R
C21 C 1.0998(3) 0.3616(5) 0.22672(12) 0.0411(8) Uani 1 1 d .
C22 C 0.9554(3) 0.4566(5) 0.27210(15) 0.0532(10) Uani 1 1 d .
H22A H 0.8947 0.4826 0.2430 0.064 Uiso 1 1 calc R
H22B H 0.9436 0.5511 0.2994 0.064 Uiso 1 1 calc R
O1 O 0.8440(2) 0.5299(4) 0.37181(10) 0.0590(7) Uani 1 1 d .
O2 O 0.9095(2) -0.0790(4) 0.23414(9) 0.0562(7) Uani 1 1 d .
O3 O 1.0636(2) 0.5048(4) 0.25863(9) 0.0536(6) Uani 1 1 d .
P1 P 0.84210(8) 0.29300(14) 0.37140(3) 0.0426(2) Uani 1 1 d .
Br1 Br 1.24201(4) -0.09501(7) 0.116596(17) 0.07231(19) Uani 1 1 d .

loop_
_atom_site_aniso_label
_atom_site_aniso_U_11
_atom_site_aniso_U_22
_atom_site_aniso_U_33
_atom_site_aniso_U_23
_atom_site_aniso_U_13
_atom_site_aniso_U_12
C1 0.0364(18) 0.040(2) 0.044(2) -0.0042(16) 0.0060(15) 0.0059(17)
C2 0.048(2) 0.051(2) 0.053(2) -0.0067(18) 0.0108(18) -0.0019(19)
C3 0.053(2) 0.064(3) 0.061(2) 0.000(2) 0.011(2) -0.010(2)
C4 0.043(2) 0.088(4) 0.072(3) 0.007(3) 0.019(2) 0.003(2)
C5 0.058(3) 0.080(3) 0.086(3) -0.012(3) 0.032(2) 0.014(3)
C6 0.056(2) 0.051(2) 0.074(3) -0.014(2) 0.018(2) 0.006(2)
C7 0.0403(19) 0.044(2) 0.041(2) -0.0042(16) 0.0161(16) -0.0058(17)
C8 0.061(3) 0.049(3) 0.059(2) -0.0027(19) 0.007(2) -0.003(2)
C9 0.064(3) 0.057(3) 0.072(3) 0.016(2) 0.017(2) 0.007(2)
C10 0.056(3) 0.102(4) 0.051(3) 0.019(3) 0.008(2) 0.001(3)
C11 0.065(3) 0.105(4) 0.049(3) -0.018(3) -0.007(2) -0.013(3)
C12 0.059(2) 0.061(3) 0.052(2) -0.018(2) 0.012(2) -0.007(2)
C13 0.0392(19) 0.0362(19) 0.044(2) -0.0022(15) 0.0058(15) -0.0011(15)
C14 0.0348(18) 0.038(2) 0.043(2) 0.0010(16) 0.0025(15) 0.0006(15)
C15 0.0373(18) 0.035(2) 0.045(2) 0.0049(17) 0.0040(15) 0.0041(17)
C16 0.0331(18) 0.036(2) 0.0388(19) 0.0077(15) 0.0019(15) 0.0008(15)
C17 0.045(2) 0.041(2) 0.046(2) 0.0048(17) 0.0085(17) -0.0042(17)
C18 0.045(2) 0.054(2) 0.051(2) 0.0040(19) 0.0136(17) 0.0045(19)
C19 0.045(2) 0.060(3) 0.062(2) 0.012(2) 0.0186(19) -0.010(2)
C20 0.049(2) 0.047(2) 0.064(2) 0.005(2) 0.0124(19) -0.0102(19)
C21 0.0383(19) 0.037(2) 0.046(2) 0.0037(16) 0.0027(16) 0.0003(16)
C22 0.053(2) 0.042(2) 0.068(3) -0.0001(19) 0.0201(19) -0.0012(18)
O1 0.0654(16) 0.0358(15) 0.0786(18) -0.0099(13) 0.0209(14) -0.0002(12)
O2 0.0612(16) 0.0417(15) 0.0718(17) -0.0119(13) 0.0283(13) -0.0154(13)
O3 0.0571(15) 0.0360(13) 0.0706(17) -0.0037(13) 0.0197(13) -0.0100(12)
P1 0.0427(5) 0.0365(5) 0.0494(6) -0.0085(4) 0.0112(4) -0.0009(4)
Br1 0.0686(3) 0.0793(3) 0.0793(3) -0.0098(2) 0.0398(2) -0.0022(2)

loop_
_atom_type_symbol
_atom_type_description
_atom_type_scat_dispersion_real
_atom_type_scat_dispersion_imag
_atom_type_scat_source
C C 0.0033 0.0016 'International Tables Vol C Tables 4.2.6.8 and 6.1.1.4'
H H 0.0000 0.0000 'International Tables Vol C Tables 4.2.6.8 and 6.1.1.4'
O O 0.0106 0.0060 'International Tables Vol C Tables 4.2.6.8 and 6.1.1.4'
P P 0.1023 0.0942 'International Tables Vol C Tables 4.2.6.8 and 6.1.1.4'
Br Br -0.2901 2.4595 'International Tables Vol C Tables 4.2.6.8 and 6.1.1.4'

loop_
_geom_angle_atom_site_label_1
_geom_angle_atom_site_label_2
_geom_angle_atom_site_label_3
_geom_angle
C2 C1 C6 118.8(3)
C2 C1 P1 125.3(3)
C6 C1 P1 115.9(3)
C1 C2 C3 121.0(4)
C4 C3 C2 119.5(4)
C5 C4 C3 120.5(4)
C4 C5 C6 120.2(4)
C5 C6 C1 119.9(4)
C12 C7 C8 118.8(3)
C12 C7 P1 117.2(3)
C8 C7 P1 124.0(3)
C9 C8 C7 120.5(4)
C10 C9 C8 119.5(4)
C11 C10 C9 120.3(4)
C10 C11 C12 120.8(4)
C11 C12 C7 120.2(4)
C14 C13 P1 113.6(2)
C15 C14 C22 107.7(3)
C15 C14 C13 113.1(3)
C22 C14 C13 112.5(3)
O2 C15 C16 122.9(3)
O2 C15 C14 123.2(3)
C16 C15 C14 113.8(3)
C21 C16 C17 119.2(3)
C21 C16 C15 120.2(3)
C17 C16 C15 120.4(3)
C18 C17 C16 119.3(3)
C17 C18 C19 120.9(3)
C17 C18 Br1 120.4(3)
C19 C18 Br1 118.7(3)
C20 C19 C18 120.2(3)
C19 C20 C21 119.7(3)
O3 C21 C20 116.6(3)
O3 C21 C16 122.8(3)
C20 C21 C16 120.6(3)
O3 C22 C14 111.5(3)
C21 O3 C22 115.4(3)
O1 P1 C13 113.88(16)
O1 P1 C1 111.87(15)
C13 P1 C1 106.79(15)
O1 P1 C7 111.79(16)
C13 P1 C7 105.48(15)
C1 P1 C7 106.52(15)

loop_
_geom_bond_atom_site_label_1
_geom_bond_atom_site_label_2
_geom_bond_distance
C1 C2 1.374(5)
C1 C6 1.395(5)
C1 P1 1.809(3)
C2 C3 1.384(5)
C3 C4 1.373(5)
C4 C5 1.366(6)
C5 C6 1.384(5)
C7 C12 1.380(5)
C7 C8 1.383(5)
C7 P1 1.815(3)
C8 C9 1.383(5)
C9 C10 1.377(6)
C10 C11 1.351(6)
C11 C12 1.378(5)
C13 C14 1.529(4)
C13 P1 1.804(3)
C14 C15 1.507(4)
C14 C22 1.520(5)
C15 O2 1.209(4)
C15 C16 1.482(4)
C16 C21 1.390(4)
C16 C17 1.399(5)
C17 C18 1.371(5)
C18 C19 1.385(5)
C18 Br1 1.903(3)
C19 C20 1.369(5)
C20 C21 1.382(5)
C21 O3 1.364(4)
C22 O3 1.439(4)
O1 P1 1.479(2)
